data_4082720
loop_
_publ_author_name
'Loh, Claas'
'Seupel, Susanne'
'G\"orls, Helmar'
'Krieck, Sven'
'Westerhausen, Matthias'

_publ_section_title
;
 Structural Evidence of Strong Calcium&#x2212;\p Interactions to Aryl
 Substituents Stabilized by Coexistent Agostic Bonds to Alkyl Groups
;
_journal_issue 6
_journal_name_full Organometallics
_journal_page_first 1480
_journal_paper_doi 10.1021/om500135g
_journal_volume 33
_journal_year 2014
_chemical_formula_moiety 'C22 H32 N2 O'
_chemical_formula_sum 'C22 H32 N2 O'
_chemical_formula_weight 340.50
_space_group_IT_number 9
_symmetry_cell_setting monoclinic
_symmetry_space_group_name_Hall 'C -2yc'
_symmetry_space_group_name_H-M 'C 1 c 1'
_atom_sites_solution_hydrogens geom
_atom_sites_solution_primary direct
_atom_sites_solution_secondary difmap
_audit_creation_method SHELXL-97
_cell_angle_alpha 90.00
_cell_angle_beta 97.610(2)
_cell_angle_gamma 90.00
_cell_formula_units_Z 4
_cell_length_a 14.9939(4)
_cell_length_b 16.1618(4)
_cell_length_c 8.5482(2)
_cell_measurement_reflns_used 6197
_cell_measurement_temperature 133(2)
_cell_measurement_theta_max 27.48
_cell_measurement_theta_min 2.89
_cell_volume 2053.23(9)
_computing_cell_refinement DENZO
_computing_data_collection COLLECT
_computing_data_reduction DENZO
_computing_molecular_graphics SHELXTL/PC
_computing_publication_material SHELXL-97
_computing_structure_refinement 'SHELXL-97 (Sheldrick, 2008)'
_computing_structure_solution 'SHELXS-97 (Sheldrick, 2008)'
_diffrn_ambient_temperature 133(2)
_diffrn_measured_fraction_theta_full 0.997
_diffrn_measured_fraction_theta_max 0.997
_diffrn_measurement_device_type KappaCCD
_diffrn_measurement_method 'phi- + omega-scan'
_diffrn_radiation_monochromator graphite
_diffrn_radiation_source 'fine-focus sealed tube'
_diffrn_radiation_type MoK\a
_diffrn_radiation_wavelength 0.71073
_diffrn_reflns_av_R_equivalents 0.0208
_diffrn_reflns_av_sigmaI/netI 0.0325
_diffrn_reflns_limit_h_max 19
_diffrn_reflns_limit_h_min -19
_diffrn_reflns_limit_k_max 20
_diffrn_reflns_limit_k_min -16
_diffrn_reflns_limit_l_max 10
_diffrn_reflns_limit_l_min -11
_diffrn_reflns_number 6197
_diffrn_reflns_theta_full 27.48
_diffrn_reflns_theta_max 27.48
_diffrn_reflns_theta_min 2.89
_exptl_absorpt_coefficient_mu 0.067
_exptl_absorpt_correction_type none
_exptl_crystal_colour colourless
_exptl_crystal_density_diffrn 1.101
_exptl_crystal_density_method 'not measured'
_exptl_crystal_description prism
_exptl_crystal_F_000 744
_exptl_crystal_size_max 0.055
_exptl_crystal_size_mid 0.051
_exptl_crystal_size_min 0.042
_refine_diff_density_max 0.186
_refine_diff_density_min -0.168
_refine_diff_density_rms 0.034
_refine_ls_abs_structure_details 'Flack H D (1983), Acta Cryst. A39, 876-881'
_refine_ls_abs_structure_Flack 0.7(12)
_refine_ls_extinction_method none
_refine_ls_goodness_of_fit_ref 1.102
_refine_ls_hydrogen_treatment refall
_refine_ls_matrix_type full
_refine_ls_number_parameters 354
_refine_ls_number_reflns 4476
_refine_ls_number_restraints 2
_refine_ls_restrained_S_all 1.102
_refine_ls_R_factor_all 0.0428
_refine_ls_R_factor_gt 0.0403
_refine_ls_shift/su_max 0.001
_refine_ls_shift/su_mean 0.000
_refine_ls_structure_factor_coef Fsqd
_refine_ls_weighting_details 'calc w=1/[\s^2^(Fo^2^)+(0.0224P)^2^+1.6182P] where P=(Fo^2^+2Fc^2^)/3'
_refine_ls_weighting_scheme calc
_refine_ls_wR_factor_gt 0.0912
_refine_ls_wR_factor_ref 0.0937
_reflns_number_gt 4315
_reflns_number_total 4476
_reflns_threshold_expression >2sigma(I)
_cod_data_source_file om500135g_si_001.cif
_cod_data_source_block FO5100
_cod_original_sg_symbol_H-M 'C c'
_cod_database_code 4082720

loop_
_symmetry_equiv_pos_as_xyz
'x, y, z'
'x, -y, z+1/2'
'x+1/2, y+1/2, z'
'x+1/2, -y+1/2, z+1/2'

loop_
_atom_site_label
_atom_site_type_symbol
_atom_site_fract_x
_atom_site_fract_y
_atom_site_fract_z
_atom_site_U_iso_or_equiv
_atom_site_adp_type
_atom_site_occupancy
_atom_site_symmetry_multiplicity
_atom_site_calc_flag
O1 O 0.79576(8) 0.68231(7) 0.06209(14) 0.0232(2) Uani 1 1 d
N1 N 0.98866(10) 0.69982(10) 0.01859(17) 0.0262(3) Uani 1 1 d
H1N1 H 0.9871(16) 0.6965(14) 0.120(3) 0.032(6) Uiso 1 1 d
N2 N 1.07957(9) 0.75675(8) -0.16365(16) 0.0208(3) Uani 1 1 d
C1 C 1.05870(10) 0.74528(10) -0.02482(18) 0.0191(3) Uani 1 1 d
C2 C 1.11535(11) 0.78909(10) 0.11387(18) 0.0205(3) Uani 1 1 d
C3 C 1.06001(15) 0.86067(13) 0.1683(3) 0.0363(4) Uani 1 1 d
H3C H 1.0980(18) 0.8933(16) 0.253(3) 0.048(7) Uiso 1 1 d
H3B H 1.0029(18) 0.8407(15) 0.200(3) 0.046(7) Uiso 1 1 d
H3A H 1.0466(18) 0.9022(19) 0.075(4) 0.059(8) Uiso 1 1 d
C4 C 1.14138(14) 0.72901(14) 0.2517(2) 0.0330(4) Uani 1 1 d
H4C H 1.1858(14) 0.7548(13) 0.333(3) 0.028(5) Uiso 1 1 d
H4B H 1.1718(19) 0.6777(18) 0.218(3) 0.053(8) Uiso 1 1 d
H4A H 1.0870(18) 0.7109(16) 0.298(3) 0.048(7) Uiso 1 1 d
C5 C 1.20154(13) 0.82411(13) 0.0615(2) 0.0292(4) Uani 1 1 d
H5A H 1.2382(18) 0.7757(16) 0.023(3) 0.045(7) Uiso 1 1 d
H5B H 1.1851(15) 0.8641(13) -0.023(3) 0.029(5) Uiso 1 1 d
H5C H 1.2350(17) 0.8528(16) 0.151(3) 0.043(6) Uiso 1 1 d
C6 C 0.92156(11) 0.65124(11) -0.0825(2) 0.0238(3) Uani 1 1 d
H6B H 0.9465(14) 0.5993(14) -0.126(2) 0.029(5) Uiso 1 1 d
H6A H 0.8945(14) 0.6870(13) -0.168(3) 0.029(5) Uiso 1 1 d
C7 C 0.84823(11) 0.62239(10) 0.00622(18) 0.0202(3) Uani 1 1 d
C8 C 0.81766(13) 0.54680(11) 0.0388(2) 0.0298(4) Uani 1 1 d
H8 H 0.8374(18) 0.4964(17) 0.011(3) 0.048(7) Uiso 1 1 d
C9 C 0.74101(13) 0.55971(12) 0.1197(2) 0.0297(4) Uani 1 1 d
H9 H 0.7042(16) 0.5171(15) 0.158(3) 0.038(6) Uiso 1 1 d
C10 C 0.73071(11) 0.64154(12) 0.1313(2) 0.0267(4) Uani 1 1 d
H10 H 0.6910(16) 0.6751(15) 0.178(3) 0.035(6) Uiso 1 1 d
C11 C 1.03032(11) 0.72569(10) -0.30356(18) 0.0210(3) Uani 1 1 d
C12 C 0.96938(11) 0.77914(11) -0.39404(19) 0.0230(3) Uani 1 1 d
C13 C 0.91976(12) 0.74796(12) -0.5317(2) 0.0271(4) Uani 1 1 d
H13 H 0.8743(14) 0.7858(13) -0.589(2) 0.025(5) Uiso 1 1 d
C14 C 0.93095(12) 0.66737(12) -0.5794(2) 0.0280(4) Uani 1 1 d
H14 H 0.8936(15) 0.6436(13) -0.673(3) 0.031(6) Uiso 1 1 d
C15 C 0.99535(12) 0.61744(11) -0.49477(19) 0.0253(4) Uani 1 1 d
H15 H 1.0033(14) 0.5603(14) -0.526(3) 0.026(5) Uiso 1 1 d
C16 C 1.04756(11) 0.64564(10) -0.35791(19) 0.0219(3) Uani 1 1 d
C17 C 0.95578(13) 0.86699(11) -0.3371(2) 0.0286(4) Uani 1 1 d
H17 H 1.0112(17) 0.8824(14) -0.267(3) 0.041(6) Uiso 1 1 d
C18 C 0.8803(2) 0.87128(17) -0.2346(4) 0.0543(7) Uani 1 1 d
H18B H 0.829(2) 0.8573(17) -0.293(3) 0.050(8) Uiso 1 1 d
H18A H 0.8694(18) 0.9291(17) -0.203(3) 0.052(7) Uiso 1 1 d
H18C H 0.885(2) 0.823(2) -0.148(4) 0.084(11) Uiso 1 1 d
C19 C 0.9409(3) 0.93005(16) -0.4700(3) 0.0587(8) Uani 1 1 d
H19A H 0.9352(17) 0.9852(18) -0.428(3) 0.050(7) Uiso 1 1 d
H19C H 0.991(3) 0.928(2) -0.537(5) 0.091(12) Uiso 1 1 d
H19B H 0.880(3) 0.914(2) -0.548(5) 0.101(13) Uiso 1 1 d
C20 C 1.12122(14) 0.59301(11) -0.2688(2) 0.0297(4) Uani 1 1 d
H20 H 1.1173(13) 0.6006(12) -0.158(3) 0.022(5) Uiso 1 1 d
C21 C 1.21297(16) 0.62193(16) -0.3071(4) 0.0476(6) Uani 1 1 d
H21A H 1.2189(19) 0.6107(17) -0.417(4) 0.054(8) Uiso 1 1 d
H21C H 1.2219(19) 0.6822(18) -0.275(3) 0.054(7) Uiso 1 1 d
H21B H 1.2594(19) 0.5861(18) -0.254(3) 0.054(8) Uiso 1 1 d
C22 C 1.10998(18) 0.50032(12) -0.3011(3) 0.0401(5) Uani 1 1 d
H22C H 1.156(2) 0.470(2) -0.225(4) 0.068(9) Uiso 1 1 d
H22B H 1.1221(17) 0.4868(16) -0.412(3) 0.044(7) Uiso 1 1 d
H22A H 1.049(2) 0.4783(17) -0.290(4) 0.053(7) Uiso 1 1 d

loop_
_atom_site_aniso_label
_atom_site_aniso_U_11
_atom_site_aniso_U_22
_atom_site_aniso_U_33
_atom_site_aniso_U_23
_atom_site_aniso_U_13
_atom_site_aniso_U_12
O1 0.0204(6) 0.0238(5) 0.0257(6) 0.0020(5) 0.0040(5) 0.0013(5)
N1 0.0242(7) 0.0378(8) 0.0168(7) -0.0020(6) 0.0029(6) -0.0128(6)
N2 0.0216(6) 0.0229(7) 0.0176(6) -0.0023(5) 0.0019(5) -0.0046(5)
C1 0.0164(7) 0.0205(7) 0.0204(7) -0.0006(6) 0.0022(6) 0.0000(5)
C2 0.0196(7) 0.0243(8) 0.0172(7) -0.0028(6) 0.0014(6) -0.0028(6)
C3 0.0325(10) 0.0355(10) 0.0414(11) -0.0169(9) 0.0067(9) -0.0003(8)
C4 0.0294(9) 0.0413(11) 0.0256(9) 0.0075(8) -0.0066(8) -0.0121(8)
C5 0.0265(9) 0.0368(10) 0.0242(8) -0.0045(7) 0.0026(7) -0.0122(7)
C6 0.0218(8) 0.0297(8) 0.0199(8) -0.0041(7) 0.0029(7) -0.0100(7)
C7 0.0191(7) 0.0245(8) 0.0169(7) -0.0024(6) 0.0021(6) -0.0026(6)
C8 0.0289(9) 0.0238(8) 0.0396(11) -0.0066(7) 0.0153(8) -0.0039(7)
C9 0.0253(8) 0.0317(9) 0.0345(10) -0.0010(8) 0.0126(7) -0.0068(7)
C10 0.0191(8) 0.0345(9) 0.0268(8) 0.0017(7) 0.0042(7) 0.0007(7)
C11 0.0201(7) 0.0269(8) 0.0166(7) -0.0008(6) 0.0044(6) -0.0071(6)
C12 0.0186(7) 0.0283(9) 0.0225(8) 0.0006(7) 0.0046(6) -0.0047(6)
C13 0.0202(8) 0.0389(10) 0.0221(8) 0.0023(7) 0.0022(7) -0.0065(7)
C14 0.0253(9) 0.0420(10) 0.0170(7) -0.0040(7) 0.0041(7) -0.0129(7)
C15 0.0306(9) 0.0290(9) 0.0178(8) -0.0026(6) 0.0082(7) -0.0102(7)
C16 0.0243(8) 0.0251(8) 0.0171(7) 0.0006(6) 0.0054(6) -0.0064(6)
C17 0.0255(9) 0.0272(9) 0.0322(9) -0.0011(7) -0.0002(8) -0.0023(7)
C18 0.0494(15) 0.0385(13) 0.081(2) -0.0096(13) 0.0311(15) 0.0031(10)
C19 0.098(2) 0.0308(12) 0.0454(14) 0.0072(10) 0.0012(15) -0.0043(13)
C20 0.0427(11) 0.0237(8) 0.0215(8) 0.0004(7) 0.0008(8) 0.0022(7)
C21 0.0303(10) 0.0388(12) 0.0695(17) 0.0071(11) -0.0085(11) 0.0027(9)
C22 0.0595(14) 0.0256(9) 0.0356(11) 0.0000(8) 0.0080(10) 0.0003(10)

loop_
_atom_type_symbol
_atom_type_description
_atom_type_scat_dispersion_real
_atom_type_scat_dispersion_imag
_atom_type_scat_source
C C 0.0033 0.0016 'International Tables Vol C Tables 4.2.6.8 and 6.1.1.4'
H H 0.0000 0.0000 'International Tables Vol C Tables 4.2.6.8 and 6.1.1.4'
N N 0.0061 0.0033 'International Tables Vol C Tables 4.2.6.8 and 6.1.1.4'
O O 0.0106 0.0060 'International Tables Vol C Tables 4.2.6.8 and 6.1.1.4'

loop_
_geom_angle_atom_site_label_1
_geom_angle_atom_site_label_2
_geom_angle_atom_site_label_3
_geom_angle
C7 O1 C10 106.47(13)
C1 N1 C6 128.16(14)
C1 N1 H1N1 115.0(15)
C6 N1 H1N1 116.6(15)
C1 N2 C11 124.68(14)
N2 C1 N1 128.16(15)
N2 C1 C2 118.06(14)
N1 C1 C2 113.75(13)
C5 C2 C3 108.78(15)
C5 C2 C1 110.28(13)
C3 C2 C1 108.43(14)
C5 C2 C4 108.61(15)
C3 C2 C4 109.71(16)
C1 C2 C4 111.00(13)
C2 C3 H3C 109.7(15)
C2 C3 H3B 111.2(15)
H3C C3 H3B 114(2)
C2 C3 H3A 108.3(16)
H3C C3 H3A 104(2)
H3B C3 H3A 109(2)
C2 C4 H4C 110.4(12)
C2 C4 H4B 112.2(16)
H4C C4 H4B 105(2)
C2 C4 H4A 110.7(15)
H4C C4 H4A 110.8(18)
H4B C4 H4A 107(2)
C2 C5 H5A 108.6(14)
C2 C5 H5B 108.7(13)
H5A C5 H5B 111.1(19)
C2 C5 H5C 108.3(15)
H5A C5 H5C 112(2)
H5B C5 H5C 108.4(19)
N1 C6 C7 111.27(14)
N1 C6 H6B 113.7(12)
C7 C6 H6B 105.0(12)
N1 C6 H6A 108.0(13)
C7 C6 H6A 107.7(12)
H6B C6 H6A 110.9(17)
C8 C7 O1 109.97(14)
C8 C7 C6 133.08(16)
O1 C7 C6 116.85(14)
C7 C8 C9 106.53(16)
C7 C8 H8 128.9(17)
C9 C8 H8 124.5(17)
C10 C9 C8 106.71(16)
C10 C9 H9 127.1(14)
C8 C9 H9 126.2(14)
C9 C10 O1 110.32(16)
C9 C10 H10 133.9(15)
O1 C10 H10 115.7(15)
C16 C11 N2 120.47(15)
C16 C11 C12 120.97(14)
N2 C11 C12 118.33(14)
C13 C12 C11 118.27(15)
C13 C12 C17 121.68(16)
C11 C12 C17 119.99(14)
C14 C13 C12 121.04(17)
C14 C13 H13 122.3(12)
C12 C13 H13 116.6(12)
C13 C14 C15 119.89(16)
C13 C14 H14 121.7(13)
C15 C14 H14 118.4(13)
C14 C15 C16 121.46(17)
C14 C15 H15 120.7(13)
C16 C15 H15 117.8(13)
C15 C16 C11 117.97(16)
C15 C16 C20 121.88(16)
C11 C16 C20 120.15(14)
C19 C17 C18 110.7(2)
C19 C17 C12 113.50(18)
C18 C17 C12 111.57(16)
C19 C17 H17 108.2(14)
C18 C17 H17 105.6(14)
C12 C17 H17 106.9(14)
C17 C18 H18B 108.5(19)
C17 C18 H18A 111.3(15)
H18B C18 H18A 104(2)
C17 C18 H18C 112.2(18)
H18B C18 H18C 100(2)
H18A C18 H18C 119(2)
C17 C19 H19A 110.5(16)
C17 C19 H19C 111(2)
H19A C19 H19C 110(3)
C17 C19 H19B 109(2)
H19A C19 H19B 110(3)
H19C C19 H19B 106(3)
C16 C20 C22 113.79(17)
C16 C20 C21 109.70(16)
C22 C20 C21 109.99(19)
C16 C20 H20 106.7(12)
C22 C20 H20 106.3(12)
C21 C20 H20 110.2(12)
C20 C21 H21A 110.5(17)
C20 C21 H21C 109.0(16)
H21A C21 H21C 114(2)
C20 C21 H21B 109.0(16)
H21A C21 H21B 101(2)
H21C C21 H21B 113(2)
C20 C22 H22C 108.2(18)
C20 C22 H22B 110.7(15)
H22C C22 H22B 108(2)
C20 C22 H22A 114.4(16)
H22C C22 H22A 109(2)
H22B C22 H22A 107(2)

loop_
_geom_bond_atom_site_label_1
_geom_bond_atom_site_label_2
_geom_bond_distance
O1 C7 1.373(2)
O1 C10 1.374(2)
N1 C1 1.372(2)
N1 C6 1.465(2)
N1 H1N1 0.87(2)
N2 C1 1.280(2)
N2 C11 1.412(2)
C1 C2 1.537(2)
C2 C5 1.531(2)
C2 C3 1.532(2)
C2 C4 1.537(2)
C3 H3C 1.01(3)
C3 H3B 0.99(3)
C3 H3A 1.04(3)
C4 H4C 0.99(2)
C4 H4B 1.01(3)
C4 H4A 1.00(3)
C5 H5A 1.03(3)
C5 H5B 0.97(2)
C5 H5C 0.97(3)
C6 C7 1.491(2)
C6 H6B 1.01(2)
C6 H6A 0.98(2)
C7 C8 1.347(2)
C8 C9 1.433(3)
C8 H8 0.91(3)
C9 C10 1.337(3)
C9 H9 0.97(2)
C10 H10 0.93(2)
C11 C16 1.410(2)
C11 C12 1.411(2)
C12 C13 1.400(2)
C12 C17 1.523(2)
C13 C14 1.382(3)
C13 H13 1.00(2)
C14 C15 1.386(3)
C14 H14 0.99(2)
C15 C16 1.395(2)
C15 H15 0.97(2)
C16 C20 1.517(2)
C17 C19 1.520(3)
C17 C18 1.522(3)
C17 H17 0.99(3)
C18 H18B 0.89(3)
C18 H18A 0.99(3)
C18 H18C 1.07(4)
C19 H19A 0.97(3)
C19 H19C 1.01(4)
C19 H19B 1.09(4)
C20 C22 1.528(3)
C20 C21 1.529(3)
C20 H20 0.97(2)
C21 H21A 0.97(3)
C21 H21C 1.02(3)
C21 H21B 0.97(3)
C22 H22C 1.01(3)
C22 H22B 1.01(3)
C22 H22A 1.00(3)
